data_1521278
loop_
_publ_author_name
'Zaretsky, Serge'
'Hickey, Jennifer L.'
'Tan, Joanne'
'Pichugin, Dmitry'
'St. Denis, Megan A.'
'Ler, Spencer'
'Chung, Benjamin K. W.'
'Scully, Conor C. G.'
'Yudin, Andrei K.'

_publ_section_title
;
 Mechanistic investigation of aziridine aldehyde-driven peptide
 macrocyclization: the imidoanhydride pathway
;
_journal_issue 10
_journal_name_full 'Chem. Sci.'
_journal_page_first 5446
_journal_paper_doi 10.1039/C5SC01958C
_journal_volume 6
_journal_year 2015
_chemical_absolute_configuration ad
_chemical_formula_moiety 'C33 H51 N7 O6, H2 O'
_chemical_formula_sum 'C33 H53 N7 O7'
_chemical_formula_weight 659.82
_chemical_name_systematic
;
 ?
;
_space_group_crystal_system monoclinic
_space_group_IT_number 4
_space_group_name_Hall 'P 2yb'
_space_group_name_H-M_alt 'P 1 21 1'
_symmetry_space_group_name_Hall 'P 2yb'
_symmetry_space_group_name_H-M 'P 1 21 1'
_atom_sites_solution_hydrogens mixed
_audit_creation_method SHELXL-2013
_audit_update_record
;
2015-06-01 deposited with the CCDC.
2015-07-07 downloaded from the CCDC.
;
_cell_angle_alpha 90
_cell_angle_beta 103.2990(17)
_cell_angle_gamma 90
_cell_formula_units_Z 2
_cell_length_a 10.0804(3)
_cell_length_b 9.9982(3)
_cell_length_c 19.7575(6)
_cell_measurement_reflns_used 9091
_cell_measurement_temperature 147(2)
_cell_measurement_theta_max 65.61
_cell_measurement_theta_min 4.51
_cell_volume 1937.88(10)
_computing_cell_refinement APEX2
_computing_data_collection 'APEX2 (Bruker, 2007)'
_computing_data_reduction 'SAINT (Bruker, 2007)'
_computing_molecular_graphics 'PLATON (Spek, 2009)'
_computing_publication_material 'SHELXTL (Sheldrick, 2008)'
_computing_structure_refinement 'SHELXL-2013 (Sheldrick, 2013)'
_computing_structure_solution 'SHELXS-97 (Sheldrick, 2008)'
_diffrn_ambient_temperature 147(2)
_diffrn_measured_fraction_theta_full 0.967
_diffrn_measured_fraction_theta_max 0.982
_diffrn_measurement_device_type 'Bruker Kappa APEX DUO CCD'
_diffrn_measurement_method '\f and \w scans'
_diffrn_radiation_type CuK\a
_diffrn_radiation_wavelength 1.54178
_diffrn_reflns_av_R_equivalents 0.0327
_diffrn_reflns_av_unetI/netI 0.0264
_diffrn_reflns_laue_measured_fraction_full 0.967
_diffrn_reflns_laue_measured_fraction_max 0.982
_diffrn_reflns_limit_h_max 11
_diffrn_reflns_limit_h_min -11
_diffrn_reflns_limit_k_max 11
_diffrn_reflns_limit_k_min -11
_diffrn_reflns_limit_l_max 23
_diffrn_reflns_limit_l_min -23
_diffrn_reflns_number 36769
_diffrn_reflns_point_group_measured_fraction_full 0.946
_diffrn_reflns_point_group_measured_fraction_max 0.961
_diffrn_reflns_theta_full 67.679
_diffrn_reflns_theta_max 66.745
_diffrn_reflns_theta_min 2.298
_diffrn_source 'Bruker ImuS with multi-layer optics'
_exptl_absorpt_coefficient_mu 0.654
_exptl_absorpt_correction_T_max 0.7528
_exptl_absorpt_correction_T_min 0.7079
_exptl_absorpt_correction_type multi-scan
_exptl_absorpt_process_details 'SADABS (Sheldrick, 1996)'
_exptl_crystal_colour colourless
_exptl_crystal_density_diffrn 1.131
_exptl_crystal_description needle
_exptl_crystal_F_000 712
_exptl_crystal_size_max 0.100
_exptl_crystal_size_mid 0.060
_exptl_crystal_size_min 0.050
_platon_squeeze_details
;
During the
refinement of the structure, electron density peaks were located
that were believed to be highly disordered
solvent molecules (possibly DMSO/EtOH). Attempts
made to model the solvent molecule were not successful.
The SQUEEZE option in PLATON (Spek, 2003) indicated there was a
large solvent cavity 223 A3. In the final cycles of refinement,
this contribution 74e's to the
electron density was removed from the observed data. The
density, the F(000) value, the molecular weight and the formula are
given without taking into account the results obtained with the
SQUEEZE option PLATON (Spek, 2003). Similar treatments of disordered
solvent molecules were carried out by St\"ahler et al. (2001),
Cox et al. (2003), Mohamed et al. (2003) and Athimoolam et al. (2005).
References:

Spek, A. L. (2009). <i>Acta Cryst.</i> <b>D65</b>, 148--155.

Athimoolam, S., Kumar, J., Ramakrishnan, V. & Rajaram, R.K. (2005).
Acta Cryst. E61, m2014-m2017.

Cox, J.P., Kumarasammy, Y., Nahar, L., Sarkar D.S. & Shoeb, M.
(2003). Acta Cryst. E59, o975-o977.

Mohamed, A.A., Krause Bauer, A.J., Bruce, E.A. & Bruce M.R.M.
(2003). Acta Cryst. C59, m84-m86.

St\"ahler, R., N\"ather, C. & Bensch, W. (2001). Acta Cryst.
C57, 26-27.
;
_refine_diff_density_max 0.503
_refine_diff_density_min -0.258
_refine_diff_density_rms 0.039
_refine_ls_abs_structure_details
;
 Flack x determined using 2813 quotients [(I+)-(I-)]/[(I+)+(I-)]
 (Parsons and Flack (2004), Acta Cryst. A60, s61).
;
_refine_ls_abs_structure_Flack 0.05(7)
_refine_ls_extinction_method none
_refine_ls_goodness_of_fit_ref 1.065
_refine_ls_hydrogen_treatment constr
_refine_ls_matrix_type full
_refine_ls_number_parameters 425
_refine_ls_number_reflns 6593
_refine_ls_number_restraints 1
_refine_ls_restrained_S_all 1.065
_refine_ls_R_factor_all 0.0444
_refine_ls_R_factor_gt 0.0425
_refine_ls_shift/su_max 0.000
_refine_ls_shift/su_mean 0.000
_refine_ls_structure_factor_coef Fsqd
_refine_ls_weighting_details 'w=1/[\s^2^(Fo^2^)+(0.0522P)^2^+0.6512P] where P=(Fo^2^+2Fc^2^)/3'
_refine_ls_weighting_scheme calc
_refine_ls_wR_factor_gt 0.1073
_refine_ls_wR_factor_ref 0.1089
_reflns_Friedel_coverage 0.842
_reflns_friedel_fraction_full 0.923
_reflns_friedel_fraction_max 0.938
_reflns_number_gt 6365
_reflns_number_total 6593
_reflns_threshold_expression 'I > 2\s(I)'
_cod_data_source_file c5sc01958c2.cif
_cod_data_source_block d13160_sq_d
_cod_depositor_comments 'Adding full bibliography for 1521277--1521278.cif.'
_cod_database_code 1521278
_shelx_space_group_comment
;
The symmetry employed for this shelxl refinement is uniquely defined
by the following loop, which should always be used as a source of
symmetry information in preference to the above space-group names.
They are only intended as comments.
;
_shelx_estimated_absorpt_t_min 0.937
_shelx_estimated_absorpt_t_max 0.968
_shelxl_version_number 2013-3

loop_
_space_group_symop_operation_xyz
'x, y, z'
'-x, y+1/2, -z'

loop_
_atom_site_label
_atom_site_type_symbol
_atom_site_fract_x
_atom_site_fract_y
_atom_site_fract_z
_atom_site_U_iso_or_equiv
_atom_site_adp_type
_atom_site_occupancy
_atom_site_site_symmetry_order
_atom_site_calc_flag
_atom_site_refinement_flags_posn
_atom_site_refinement_flags_adp
O1 O 0.7232(3) 0.2290(4) 0.59986(16) 0.0933(13) Uani 1 1 d . .
O2 O 0.9269(3) 0.3352(2) 0.82459(12) 0.0546(6) Uani 1 1 d . .
O3 O 1.0819(2) 0.7892(2) 0.80477(14) 0.0531(6) Uani 1 1 d . .
O4 O 0.8325(2) 0.6976(2) 0.64224(11) 0.0447(5) Uani 1 1 d . .
O5 O 0.5819(2) 0.6668(2) 0.77210(10) 0.0368(5) Uani 1 1 d . .
O6 O 0.2933(3) 0.3577(4) 0.59810(15) 0.0754(9) Uani 1 1 d . .
N1 N 0.6455(3) 0.3284(3) 0.68413(13) 0.0408(6) Uani 1 1 d . .
H1N H 0.6858 0.3446 0.7289 0.061 Uiso 1 1 d R U
N2 N 0.8901(3) 0.4661(2) 0.73003(13) 0.0356(6) Uani 1 1 d . .
H2N H 0.8679 0.5483 0.7125 0.053 Uiso 1 1 d R U
N3 N 0.8810(2) 0.6911(2) 0.80643(12) 0.0317(5) Uani 1 1 d . .
H3N H 0.7894 0.6921 0.7928 0.048 Uiso 1 1 d R U
N4 N 0.7496(3) 0.8604(3) 0.70005(12) 0.0402(6) Uani 1 1 d . .
H4N H 0.6772 0.9035 0.7092 0.060 Uiso 1 1 d R U
N5 N 0.4875(3) 0.8121(3) 0.63662(12) 0.0441(6) Uani 1 1 d . .
N6 N 0.4387(3) 0.8242(3) 0.79830(12) 0.0432(6) Uani 1 1 d . .
H6N H 0.3499 0.8416 0.7806 0.065 Uiso 1 1 d R U
N7 N 0.4258(3) 0.5034(3) 0.66955(13) 0.0424(6) Uani 1 1 d . .
H7N H 0.4960 0.5137 0.7066 0.064 Uiso 1 1 d R U
C1 C 0.7435(3) 0.2998(3) 0.65187(15) 0.0389(7) Uani 1 1 d . .
C2 C 0.8835(3) 0.3578(3) 0.68108(16) 0.0402(7) Uani 1 1 d . .
H2A H 0.9437 0.2849 0.7042 0.048 Uiso 1 1 calc R U
H2B H 0.9206 0.3900 0.6418 0.048 Uiso 1 1 calc R U
C3 C 0.9176(3) 0.4466(3) 0.79875(15) 0.0335(6) Uani 1 1 d . .
C4 C 0.8908(3) 0.5527(3) 0.91121(14) 0.0347(6) Uani 1 1 d . .
H4A H 0.9164 0.4616 0.9292 0.042 Uiso 1 1 calc R U
H4B H 0.7900 0.5579 0.8996 0.042 Uiso 1 1 calc R U
C5 C 0.9463(3) 0.6537(3) 0.96914(16) 0.0406(7) Uani 1 1 d . .
H5A H 0.9247 0.7458 0.9500 0.049 Uiso 1 1 calc R U
C6 C 0.8747(4) 0.6331(4) 1.02894(17) 0.0541(9) Uani 1 1 d . .
H6A H 0.9103 0.6975 1.0661 0.081 Uiso 1 1 calc R U
H6B H 0.8917 0.5420 1.0471 0.081 Uiso 1 1 calc R U
H6C H 0.7764 0.6468 1.0118 0.081 Uiso 1 1 calc R U
C7 C 1.0986(4) 0.6427(5) 0.9955(2) 0.0633(11) Uani 1 1 d . .
H7A H 1.1297 0.7091 1.0322 0.095 Uiso 1 1 calc R U
H7B H 1.1433 0.6589 0.9572 0.095 Uiso 1 1 calc R U
H7C H 1.1218 0.5528 1.0143 0.095 Uiso 1 1 calc R U
C8 C 0.9407(3) 0.5725(3) 0.84493(14) 0.0324(6) Uani 1 1 d . .
H8A H 1.0414 0.5875 0.8591 0.039 Uiso 1 1 calc R U
C9 C 0.9574(3) 0.7874(3) 0.78658(15) 0.0388(7) Uani 1 1 d . .
C10 C 0.8832(4) 0.8990(3) 0.74040(15) 0.0402(7) Uani 1 1 d . .
H10A H 0.9397 0.9226 0.7066 0.048 Uiso 1 1 calc R U
C11 C 0.8745(4) 1.0230(3) 0.78341(19) 0.0483(8) Uani 1 1 d . .
H11A H 0.8275 1.0942 0.7531 0.073 Uiso 1 1 calc R U
H11B H 0.9667 1.0528 0.8060 0.073 Uiso 1 1 calc R U
H11C H 0.8239 1.0021 0.8189 0.073 Uiso 1 1 calc R U
C12 C 0.7344(3) 0.7625(3) 0.65300(14) 0.0397(7) Uani 1 1 d . .
C13 C 0.5911(3) 0.7316(3) 0.61303(14) 0.0397(7) Uani 1 1 d . .
H13A H 0.5717 0.6344 0.6177 0.048 Uiso 1 1 calc R U
C14 C 0.5730(4) 0.7674(3) 0.53487(15) 0.0472(8) Uani 1 1 d . .
H14A H 0.6619 0.7711 0.5217 0.057 Uiso 1 1 calc R U
H14B H 0.5133 0.7020 0.5047 0.057 Uiso 1 1 calc R U
C15 C 0.5068(4) 0.9045(4) 0.53023(16) 0.0550(10) Uani 1 1 d . .
H15A H 0.5748 0.9752 0.5476 0.066 Uiso 1 1 calc R U
H15B H 0.4585 0.9258 0.4819 0.066 Uiso 1 1 calc R U
C16 C 0.4088(4) 0.8889(4) 0.57644(16) 0.0546(9) Uani 1 1 d . .
H16A H 0.3811 0.9771 0.5913 0.066 Uiso 1 1 calc R U
H16B H 0.3264 0.8392 0.5525 0.066 Uiso 1 1 calc R U
C17 C 0.4015(3) 0.7502(4) 0.67946(16) 0.0472(8) Uani 1 1 d . .
H17A H 0.3262 0.8154 0.6793 0.057 Uiso 1 1 calc R U
C18 C 0.4830(3) 0.7428(3) 0.75520(14) 0.0383(7) Uani 1 1 d . .
C19 C 0.4856(3) 0.8312(3) 0.87551(14) 0.0365(7) Uani 1 1 d . .
C20 C 0.6319(3) 0.8809(3) 0.89416(15) 0.0417(7) Uani 1 1 d . .
H20A H 0.6367 0.9696 0.8737 0.063 Uiso 1 1 calc R U
H20B H 0.6902 0.8186 0.8759 0.063 Uiso 1 1 calc R U
H20C H 0.6632 0.8867 0.9448 0.063 Uiso 1 1 calc R U
C21 C 0.3921(4) 0.9309(4) 0.89946(17) 0.0471(8) Uani 1 1 d . .
H21A H 0.2980 0.8980 0.8869 0.071 Uiso 1 1 calc R U
H21B H 0.3975 1.0174 0.8769 0.071 Uiso 1 1 calc R U
H21C H 0.4203 0.9417 0.9500 0.071 Uiso 1 1 calc R U
C22 C 0.4723(4) 0.6941(3) 0.90612(17) 0.0469(8) Uani 1 1 d . .
H22A H 0.3769 0.6651 0.8930 0.070 Uiso 1 1 calc R U
H22B H 0.5019 0.6985 0.9569 0.070 Uiso 1 1 calc R U
H22C H 0.5294 0.6300 0.8882 0.070 Uiso 1 1 calc R U
C23 C 0.3311(4) 0.6170(4) 0.65458(17) 0.0518(9) Uani 1 1 d . .
H23A H 0.2963 0.6225 0.6030 0.062 Uiso 1 1 calc R U
C24 C 0.2100(4) 0.5952(6) 0.6866(2) 0.0732(13) Uani 1 1 d . .
H24A H 0.1670 0.5092 0.6709 0.110 Uiso 1 1 calc R U
H24B H 0.1439 0.6675 0.6723 0.110 Uiso 1 1 calc R U
H24C H 0.2408 0.5946 0.7374 0.110 Uiso 1 1 calc R U
C25 C 0.3995(3) 0.3854(4) 0.63973(17) 0.0499(9) Uani 1 1 d . .
C26 C 0.5085(3) 0.2756(4) 0.66044(17) 0.0483(8) Uani 1 1 d . .
H26A H 0.5081 0.2235 0.6172 0.058 Uiso 1 1 calc R U
C27 C 0.4687(4) 0.1763(4) 0.71233(18) 0.0511(9) Uani 1 1 d . .
H27A H 0.3818 0.1325 0.6896 0.061 Uiso 1 1 calc R U
H27B H 0.5393 0.1058 0.7234 0.061 Uiso 1 1 calc R U
C28 C 0.4524(3) 0.2395(3) 0.77965(16) 0.0413(7) Uani 1 1 d . .
C29 C 0.5625(3) 0.2632(3) 0.83395(17) 0.0418(7) Uani 1 1 d . .
H29A H 0.6515 0.2400 0.8294 0.050 Uiso 1 1 calc R U
C30 C 0.5449(4) 0.3208(3) 0.89567(16) 0.0459(8) Uani 1 1 d . .
H30A H 0.6215 0.3386 0.9327 0.055 Uiso 1 1 calc R U
C31 C 0.4159(4) 0.3517(4) 0.90237(16) 0.0480(8) Uani 1 1 d . .
H31A H 0.4031 0.3893 0.9446 0.058 Uiso 1 1 calc R U
C32 C 0.3055(4) 0.3286(4) 0.84855(18) 0.0505(8) Uani 1 1 d . .
H32A H 0.2167 0.3506 0.8537 0.061 Uiso 1 1 calc R U
C33 C 0.3223(3) 0.2734(4) 0.78671(17) 0.0483(8) Uani 1 1 d . .
H33A H 0.2454 0.2587 0.7494 0.058 Uiso 1 1 calc R U
O1W O 0.2092(3) 0.9725(4) 0.7366(3) 0.1088(15) Uani 1 1 d . .
H1WA H 0.1702 0.9152 0.7566 0.163 Uiso 1 1 d R U
H1WB H 0.1670 1.0200 0.7035 0.163 Uiso 1 1 d R U

loop_
_atom_site_aniso_label
_atom_site_aniso_U_11
_atom_site_aniso_U_22
_atom_site_aniso_U_33
_atom_site_aniso_U_23
_atom_site_aniso_U_13
_atom_site_aniso_U_12
O1 0.0459(14) 0.160(4) 0.0735(19) -0.074(2) 0.0127(13) -0.0098(18)
O2 0.0875(18) 0.0302(12) 0.0411(12) 0.0009(10) 0.0040(11) 0.0036(12)
O3 0.0476(14) 0.0390(13) 0.0685(15) 0.0120(11) 0.0046(11) -0.0114(10)
O4 0.0618(14) 0.0411(12) 0.0329(10) 0.0017(9) 0.0146(9) 0.0021(11)
O5 0.0415(11) 0.0387(11) 0.0279(9) -0.0022(8) 0.0032(8) 0.0066(9)
O6 0.0507(15) 0.105(2) 0.0653(17) -0.0461(17) 0.0028(13) -0.0140(15)
N1 0.0469(14) 0.0454(15) 0.0336(12) -0.0134(11) 0.0164(11) -0.0166(12)
N2 0.0455(14) 0.0266(12) 0.0360(13) -0.0006(10) 0.0118(11) -0.0008(10)
N3 0.0382(12) 0.0250(12) 0.0313(12) 0.0011(10) 0.0066(9) 0.0001(10)
N4 0.0563(15) 0.0320(13) 0.0295(12) 0.0007(10) 0.0040(11) 0.0013(11)
N5 0.0600(16) 0.0439(15) 0.0232(11) -0.0001(11) -0.0014(11) 0.0106(13)
N6 0.0512(15) 0.0454(15) 0.0299(12) -0.0005(11) 0.0027(11) 0.0137(12)
N7 0.0456(15) 0.0539(17) 0.0248(12) -0.0025(11) 0.0020(11) -0.0098(12)
C1 0.0450(16) 0.0409(17) 0.0306(14) -0.0062(13) 0.0081(12) 0.0005(13)
C2 0.0454(17) 0.0380(17) 0.0399(16) -0.0051(13) 0.0153(13) -0.0002(14)
C3 0.0329(14) 0.0270(15) 0.0393(16) -0.0009(12) 0.0055(12) 0.0020(11)
C4 0.0406(15) 0.0310(15) 0.0297(13) 0.0016(11) 0.0026(11) -0.0016(12)
C5 0.0451(16) 0.0376(17) 0.0345(15) -0.0026(13) -0.0003(12) 0.0031(13)
C6 0.065(2) 0.063(2) 0.0338(16) -0.0031(16) 0.0091(15) 0.0022(18)
C7 0.0446(19) 0.080(3) 0.056(2) -0.019(2) -0.0078(16) -0.0037(19)
C8 0.0330(14) 0.0275(14) 0.0333(14) 0.0017(12) 0.0003(11) 0.0010(11)
C9 0.0512(18) 0.0291(15) 0.0344(14) -0.0046(12) 0.0067(13) -0.0057(13)
C10 0.0576(19) 0.0302(15) 0.0321(14) 0.0023(12) 0.0086(13) -0.0052(13)
C11 0.063(2) 0.0292(16) 0.0496(19) -0.0045(14) 0.0057(16) -0.0044(15)
C12 0.062(2) 0.0322(16) 0.0245(13) 0.0047(12) 0.0098(13) -0.0008(15)
C13 0.0623(19) 0.0300(15) 0.0243(13) 0.0000(11) 0.0046(13) 0.0009(13)
C14 0.075(2) 0.0395(18) 0.0232(14) 0.0004(13) 0.0034(13) -0.0027(16)
C15 0.088(3) 0.0414(19) 0.0266(15) 0.0038(14) -0.0061(16) -0.0039(18)
C16 0.080(2) 0.0455(19) 0.0285(15) -0.0021(14) -0.0078(15) 0.0170(18)
C17 0.0469(17) 0.057(2) 0.0324(16) -0.0028(15) -0.0020(13) 0.0102(15)
C18 0.0441(16) 0.0434(17) 0.0245(13) -0.0026(12) 0.0023(12) 0.0024(14)
C19 0.0486(17) 0.0343(16) 0.0238(13) -0.0003(11) 0.0028(12) 0.0086(13)
C20 0.0523(18) 0.0416(17) 0.0308(14) -0.0049(13) 0.0088(13) 0.0019(14)
C21 0.0564(19) 0.050(2) 0.0343(16) -0.0039(14) 0.0091(14) 0.0080(15)
C22 0.061(2) 0.0403(18) 0.0395(16) 0.0008(14) 0.0114(15) -0.0018(16)
C23 0.0481(19) 0.073(2) 0.0296(15) -0.0085(15) -0.0004(13) 0.0006(17)
C24 0.054(2) 0.109(4) 0.057(2) -0.019(2) 0.0151(18) -0.011(2)
C25 0.0473(18) 0.069(2) 0.0380(16) -0.0182(16) 0.0192(14) -0.0196(17)
C26 0.0494(18) 0.057(2) 0.0416(17) -0.0194(16) 0.0181(14) -0.0240(16)
C27 0.062(2) 0.049(2) 0.0494(19) -0.0195(16) 0.0280(16) -0.0234(17)
C28 0.0509(18) 0.0382(16) 0.0402(16) -0.0044(14) 0.0212(14) -0.0102(14)
C29 0.0445(16) 0.0359(16) 0.0477(17) 0.0039(14) 0.0166(14) -0.0011(13)
C30 0.0557(19) 0.0434(18) 0.0372(15) 0.0040(14) 0.0080(14) -0.0014(15)
C31 0.073(2) 0.0434(19) 0.0327(15) 0.0055(14) 0.0214(15) 0.0057(16)
C32 0.0514(19) 0.057(2) 0.0496(18) 0.0110(17) 0.0253(16) 0.0077(16)
C33 0.0470(18) 0.059(2) 0.0425(17) 0.0031(16) 0.0171(14) -0.0069(16)
O1W 0.0504(17) 0.099(3) 0.176(4) 0.073(3) 0.024(2) 0.0039(17)

loop_
_atom_type_symbol
_atom_type_description
_atom_type_scat_dispersion_real
_atom_type_scat_dispersion_imag
_atom_type_scat_source
C C 0.0181 0.0091 'International Tables Vol C Tables 4.2.6.8 and 6.1.1.4'
H H 0.0000 0.0000 'International Tables Vol C Tables 4.2.6.8 and 6.1.1.4'
N N 0.0311 0.0180 'International Tables Vol C Tables 4.2.6.8 and 6.1.1.4'
O O 0.0492 0.0322 'International Tables Vol C Tables 4.2.6.8 and 6.1.1.4'

loop_
_geom_angle_atom_site_label_1
_geom_angle_atom_site_label_2
_geom_angle_atom_site_label_3
_geom_angle
C1 N1 C26 121.8(2)
C1 N1 H1N 107.2
C26 N1 H1N 124.3
C3 N2 C2 122.6(3)
C3 N2 H2N 119.9
C2 N2 H2N 117.3
C9 N3 C8 122.5(2)
C9 N3 H3N 121.4
C8 N3 H3N 115.8
C12 N4 C10 121.4(3)
C12 N4 H4N 121.5
C10 N4 H4N 117.1
C13 N5 C17 120.2(3)
C13 N5 C16 108.4(2)
C17 N5 C16 113.6(3)
C18 N6 C19 127.6(3)
C18 N6 H6N 108.7
C19 N6 H6N 116.2
C25 N7 C23 123.2(3)
C25 N7 H7N 120.5
C23 N7 H7N 115.3
O1 C1 N1 122.0(3)
O1 C1 C2 120.1(3)
N1 C1 C2 117.9(2)
N2 C2 C1 116.0(3)
N2 C2 H2A 108.3
C1 C2 H2A 108.3
N2 C2 H2B 108.3
C1 C2 H2B 108.3
H2A C2 H2B 107.4
O2 C3 N2 122.4(3)
O2 C3 C8 120.8(3)
N2 C3 C8 116.8(2)
C8 C4 C5 114.9(3)
C8 C4 H4A 108.5
C5 C4 H4A 108.5
C8 C4 H4B 108.5
C5 C4 H4B 108.5
H4A C4 H4B 107.5
C7 C5 C4 112.2(3)
C7 C5 C6 110.3(3)
C4 C5 C6 109.3(3)
C7 C5 H5A 108.3
C4 C5 H5A 108.3
C6 C5 H5A 108.3
C5 C6 H6A 109.5
C5 C6 H6B 109.5
H6A C6 H6B 109.5
C5 C6 H6C 109.5
H6A C6 H6C 109.5
H6B C6 H6C 109.5
C5 C7 H7A 109.5
C5 C7 H7B 109.5
H7A C7 H7B 109.5
C5 C7 H7C 109.5
H7A C7 H7C 109.5
H7B C7 H7C 109.5
N3 C8 C4 112.1(2)
N3 C8 C3 111.5(2)
C4 C8 C3 111.6(2)
N3 C8 H8A 107.1
C4 C8 H8A 107.1
C3 C8 H8A 107.1
O3 C9 N3 122.8(3)
O3 C9 C10 119.7(3)
N3 C9 C10 117.6(3)
N4 C10 C11 111.0(3)
N4 C10 C9 113.6(3)
C11 C10 C9 110.3(3)
N4 C10 H10A 107.2
C11 C10 H10A 107.2
C9 C10 H10A 107.2
C10 C11 H11A 109.5
C10 C11 H11B 109.5
H11A C11 H11B 109.5
C10 C11 H11C 109.5
H11A C11 H11C 109.5
H11B C11 H11C 109.5
O4 C12 N4 122.4(3)
O4 C12 C13 120.5(3)
N4 C12 C13 117.1(3)
N5 C13 C12 112.6(2)
N5 C13 C14 105.0(2)
C12 C13 C14 110.6(3)
N5 C13 H13A 109.5
C12 C13 H13A 109.5
C14 C13 H13A 109.5
C15 C14 C13 102.5(3)
C15 C14 H14A 111.3
C13 C14 H14A 111.3
C15 C14 H14B 111.3
C13 C14 H14B 111.3
H14A C14 H14B 109.2
C16 C15 C14 102.2(3)
C16 C15 H15A 111.3
C14 C15 H15A 111.3
C16 C15 H15B 111.3
C14 C15 H15B 111.3
H15A C15 H15B 109.2
N5 C16 C15 103.7(3)
N5 C16 H16A 111.0
C15 C16 H16A 111.0
N5 C16 H16B 111.0
C15 C16 H16B 111.0
H16A C16 H16B 109.0
N5 C17 C18 109.0(3)
N5 C17 C23 117.9(3)
C18 C17 C23 112.0(3)
N5 C17 H17A 105.7
C18 C17 H17A 105.7
C23 C17 H17A 105.7
O5 C18 N6 124.9(3)
O5 C18 C17 120.7(3)
N6 C18 C17 114.4(3)
N6 C19 C22 109.2(2)
N6 C19 C20 109.0(2)
C22 C19 C20 111.7(3)
N6 C19 C21 106.0(2)
C22 C19 C21 110.5(3)
C20 C19 C21 110.3(3)
C19 C20 H20A 109.5
C19 C20 H20B 109.5
H20A C20 H20B 109.5
C19 C20 H20C 109.5
H20A C20 H20C 109.5
H20B C20 H20C 109.5
C19 C21 H21A 109.5
C19 C21 H21B 109.5
H21A C21 H21B 109.5
C19 C21 H21C 109.5
H21A C21 H21C 109.5
H21B C21 H21C 109.5
C19 C22 H22A 109.5
C19 C22 H22B 109.5
H22A C22 H22B 109.5
C19 C22 H22C 109.5
H22A C22 H22C 109.5
H22B C22 H22C 109.5
N7 C23 C24 110.7(4)
N7 C23 C17 112.0(3)
C24 C23 C17 110.4(3)
N7 C23 H23A 107.9
C24 C23 H23A 107.9
C17 C23 H23A 107.9
C23 C24 H24A 109.5
C23 C24 H24B 109.5
H24A C24 H24B 109.5
C23 C24 H24C 109.5
H24A C24 H24C 109.5
H24B C24 H24C 109.5
O6 C25 N7 124.0(4)
O6 C25 C26 118.6(3)
N7 C25 C26 117.4(3)
N1 C26 C25 113.3(3)
N1 C26 C27 113.1(3)
C25 C26 C27 110.8(3)
N1 C26 H26A 106.3
C25 C26 H26A 106.3
C27 C26 H26A 106.3
C28 C27 C26 114.3(3)
C28 C27 H27A 108.7
C26 C27 H27A 108.7
C28 C27 H27B 108.7
C26 C27 H27B 108.7
H27A C27 H27B 107.6
C29 C28 C33 119.3(3)
C29 C28 C27 121.7(3)
C33 C28 C27 118.9(3)
C28 C29 C30 120.7(3)
C28 C29 H29A 119.7
C30 C29 H29A 119.7
C31 C30 C29 119.4(3)
C31 C30 H30A 120.3
C29 C30 H30A 120.3
C32 C31 C30 120.4(3)
C32 C31 H31A 119.8
C30 C31 H31A 119.8
C31 C32 C33 120.6(3)
C31 C32 H32A 119.7
C33 C32 H32A 119.7
C32 C33 C28 119.6(3)
C32 C33 H33A 120.2
C28 C33 H33A 120.2
H1WA O1W H1WB 122.8

loop_
_geom_bond_atom_site_label_1
_geom_bond_atom_site_label_2
_geom_bond_distance
O1 C1 1.225(4)
O2 C3 1.220(4)
O3 C9 1.223(4)
O4 C12 1.241(4)
O5 C18 1.237(4)
O6 C25 1.222(4)
N1 C1 1.324(4)
N1 C26 1.451(4)
N1 H1N 0.9000
N2 C3 1.336(4)
N2 C2 1.443(4)
N2 H2N 0.9000
N3 C9 1.346(4)
N3 C8 1.462(3)
N3 H3N 0.9000
N4 C12 1.334(4)
N4 C10 1.451(4)
N4 H4N 0.9000
N5 C13 1.476(4)
N5 C17 1.479(5)
N5 C16 1.483(4)
N6 C18 1.327(4)
N6 C19 1.491(3)
N6 H6N 0.9000
N7 C25 1.318(5)
N7 C23 1.470(5)
N7 H7N 0.9000
C1 C2 1.512(4)
C2 H2A 0.9900
C2 H2B 0.9900
C3 C8 1.540(4)
C4 C8 1.520(4)
C4 C5 1.533(4)
C4 H4A 0.9900
C4 H4B 0.9900
C5 C7 1.507(5)
C5 C6 1.534(5)
C5 H5A 1.0000
C6 H6A 0.9800
C6 H6B 0.9800
C6 H6C 0.9800
C7 H7A 0.9800
C7 H7B 0.9800
C7 H7C 0.9800
C8 H8A 1.0000
C9 C10 1.523(4)
C10 C11 1.517(5)
C10 H10A 1.0000
C11 H11A 0.9800
C11 H11B 0.9800
C11 H11C 0.9800
C12 C13 1.511(5)
C13 C14 1.554(4)
C13 H13A 1.0000
C14 C15 1.519(5)
C14 H14A 0.9900
C14 H14B 0.9900
C15 C16 1.499(6)
C15 H15A 0.9900
C15 H15B 0.9900
C16 H16A 0.9900
C16 H16B 0.9900
C17 C18 1.534(4)
C17 C23 1.536(5)
C17 H17A 1.0000
C19 C22 1.517(5)
C19 C20 1.519(5)
C19 C21 1.521(5)
C20 H20A 0.9800
C20 H20B 0.9800
C20 H20C 0.9800
C21 H21A 0.9800
C21 H21B 0.9800
C21 H21C 0.9800
C22 H22A 0.9800
C22 H22B 0.9800
C22 H22C 0.9800
C23 C24 1.515(6)
C23 H23A 1.0000
C24 H24A 0.9800
C24 H24B 0.9800
C24 H24C 0.9800
C25 C26 1.540(6)
C26 C27 1.545(5)
C26 H26A 1.0000
C27 C28 1.515(4)
C27 H27A 0.9900
C27 H27B 0.9900
C28 C29 1.375(5)
C28 C33 1.393(5)
C29 C30 1.397(5)
C29 H29A 0.9500
C30 C31 1.372(5)
C30 H30A 0.9500
C31 C32 1.370(5)
C31 H31A 0.9500
C32 C33 1.386(5)
C32 H32A 0.9500
C33 H33A 0.9500
O1W H1WA 0.8421
O1W H1WB 0.8405

loop_
_geom_hbond_atom_site_label_D
_geom_hbond_atom_site_label_H
_geom_hbond_atom_site_label_A
_geom_hbond_distance_DH
_geom_hbond_distance_HA
_geom_hbond_distance_DA
_geom_hbond_angle_DHA
_geom_hbond_site_symmetry_A
N1 H1N N2 0.90 2.39 2.788(3) 107.1 .
N2 H2N O4 0.90 2.01 2.870(3) 158.6 .
N2 H2N N3 0.90 2.32 2.723(3) 106.9 .
N3 H3N O5 0.90 2.05 2.945(3) 170.4 .
N3 H3N N4 0.90 2.45 2.785(3) 102.2 .
N4 H4N N5 0.90 2.30 2.694(4) 106.3 .
N6 H6N O1W 0.90 1.98 2.782(4) 147.9 .
N7 H7N O5 0.90 2.06 2.790(3) 137.3 .
O1W H1WA O3 0.84 1.92 2.760(4) 178.0 1_455

loop_
_platon_squeeze_void_nr
_platon_squeeze_void_average_x
_platon_squeeze_void_average_y
_platon_squeeze_void_average_z
_platon_squeeze_void_volume
_platon_squeeze_void_count_electrons
_platon_squeeze_void_content
1 0.000 -0.046 0.500 215 74 ' '
